data_7244999
loop_
_publ_author_name
'Zong, Zhihui'
'Zhou, Feiya'
'Chang, Qinghua'
'Shen, Jingyi'
'Wang, Shan'
'Liang, Lili'

_publ_section_title
;
 Construction of highly energetic metal--organic frameworks with a
 nitrobenzene derivative
;
_journal_issue 21
_journal_name_full CrystEngComm
_journal_page_first 3953
_journal_page_last 3961
_journal_paper_doi 10.1039/D2CE00464J
_journal_volume 24
_journal_year 2022
_chemical_formula_moiety 'C17 H14 Cd N4 O11'
_chemical_formula_sum 'C17 H14 Cd N4 O11'
_chemical_formula_weight 562.72
_space_group_crystal_system monoclinic
_space_group_IT_number 15
_space_group_name_Hall '-C 2yc'
_space_group_name_H-M_alt 'C 1 2/c 1'
_atom_sites_solution_hydrogens geom
_audit_creation_method SHELXL-2014/7
_audit_update_record
;
2021-07-22 deposited with the CCDC.	2022-04-20 downloaded from the CCDC.
;
_cell_angle_alpha 90
_cell_angle_beta 120.2930(10)
_cell_angle_gamma 90
_cell_formula_units_Z 8
_cell_length_a 29.0184(13)
_cell_length_b 9.5952(5)
_cell_length_c 16.2450(8)
_cell_measurement_reflns_used 6247
_cell_measurement_temperature 173(2)
_cell_measurement_theta_max 25.31
_cell_measurement_theta_min 3.08
_cell_volume 3905.6(3)
_computing_structure_refinement 'SHELXL-2014/7 (Sheldrick, 2014)'
_diffrn_ambient_temperature 173(2)
_diffrn_measured_fraction_theta_full 0.997
_diffrn_measured_fraction_theta_max 0.992
_diffrn_measurement_device_type 'PHOTON 100 CMOS detector'
_diffrn_measurement_method 'omega scan'
_diffrn_radiation_type MoK\a
_diffrn_radiation_wavelength 0.71073
_diffrn_reflns_av_R_equivalents 0.0690
_diffrn_reflns_av_unetI/netI 0.0652
_diffrn_reflns_Laue_measured_fraction_full 0.997
_diffrn_reflns_Laue_measured_fraction_max 0.992
_diffrn_reflns_limit_h_max 34
_diffrn_reflns_limit_h_min -33
_diffrn_reflns_limit_k_max 11
_diffrn_reflns_limit_k_min -10
_diffrn_reflns_limit_l_max 19
_diffrn_reflns_limit_l_min -19
_diffrn_reflns_number 11406
_diffrn_reflns_point_group_measured_fraction_full 0.997
_diffrn_reflns_point_group_measured_fraction_max 0.992
_diffrn_reflns_theta_full 25.242
_diffrn_reflns_theta_max 25.381
_diffrn_reflns_theta_min 2.904
_diffrn_source 'sealed tube'
_exptl_absorpt_coefficient_mu 1.192
_exptl_absorpt_correction_T_max 0.7452
_exptl_absorpt_correction_T_min 0.6879
_exptl_absorpt_correction_type multi-scan
_exptl_absorpt_process_details 'SADABS (Bruker, 2014)'
_exptl_crystal_density_diffrn 1.914
_exptl_crystal_description block
_exptl_crystal_F_000 2240
_exptl_crystal_size_max 0.250
_exptl_crystal_size_mid 0.200
_exptl_crystal_size_min 0.160
_refine_diff_density_max 0.556
_refine_diff_density_min -0.623
_refine_diff_density_rms 0.106
_refine_ls_extinction_method none
_refine_ls_goodness_of_fit_ref 1.017
_refine_ls_hydrogen_treatment constr
_refine_ls_matrix_type full
_refine_ls_number_parameters 300
_refine_ls_number_reflns 3574
_refine_ls_number_restraints 0
_refine_ls_restrained_S_all 1.017
_refine_ls_R_factor_all 0.0705
_refine_ls_R_factor_gt 0.0370
_refine_ls_shift/su_max 0.001
_refine_ls_shift/su_mean 0.000
_refine_ls_structure_factor_coef Fsqd
_refine_ls_weighting_details 'w=1/[\s^2^(Fo^2^)+(0.0260P)^2^+2.2406P] where P=(Fo^2^+2Fc^2^)/3'
_refine_ls_weighting_scheme calc
_refine_ls_wR_factor_gt 0.0609
_refine_ls_wR_factor_ref 0.0692
_reflns_Friedel_coverage 0.000
_reflns_number_gt 2643
_reflns_number_total 3574
_reflns_threshold_expression 'I > 2\s(I)'
_cod_data_source_file d2ce00464j2.cif
_cod_data_source_block Cd
_cod_original_sg_symbol_H-M 'C 2/c'
_cod_database_code 7244999
_shelx_shelxl_version_number 2014/7
_shelx_space_group_comment
;
The symmetry employed for this shelxl refinement is uniquely defined
by the following loop, which should always be used as a source of
symmetry information in preference to the above space-group names.
They are only intended as comments.
;
_shelx_estimated_absorpt_t_min 0.755
_shelx_estimated_absorpt_t_max 0.832

loop_
_space_group_symop_operation_xyz
'x, y, z'
'-x, y, -z+1/2'
'x+1/2, y+1/2, z'
'-x+1/2, y+1/2, -z+1/2'
'-x, -y, -z'
'x, -y, z-1/2'
'-x+1/2, -y+1/2, -z'
'x+1/2, -y+1/2, z-1/2'

loop_
_atom_site_label
_atom_site_type_symbol
_atom_site_fract_x
_atom_site_fract_y
_atom_site_fract_z
_atom_site_U_iso_or_equiv
_atom_site_adp_type
_atom_site_occupancy
_atom_site_site_symmetry_order
_atom_site_calc_flag
_atom_site_refinement_flags_posn
_atom_site_refinement_flags_adp
_atom_site_refinement_flags_occupancy
_atom_site_disorder_assembly
_atom_site_disorder_group
C1 C 0.72313(15) 0.1620(4) 0.3801(3) 0.0234(10) Uani 1 1 d . . . . .
H1A H 0.6993 0.2367 0.3789 0.028 Uiso 1 1 calc R U . . .
H1B H 0.7045 0.1112 0.3187 0.028 Uiso 1 1 calc R U . . .
C2 C 0.69478(14) -0.0051(4) 0.4513(3) 0.0214(9) Uani 1 1 d . . . . .
C3 C 0.64234(14) 0.0194(4) 0.3831(3) 0.0211(9) Uani 1 1 d . . . . .
H3 H 0.6347 0.0900 0.3370 0.025 Uiso 1 1 calc R U . . .
C4 C 0.59957(14) -0.0562(4) 0.3789(3) 0.0195(9) Uani 1 1 d . . . . .
C5 C 0.61292(15) -0.1643(4) 0.4461(3) 0.0191(9) Uani 1 1 d . . . . .
C6 C 0.66545(16) -0.1922(4) 0.5133(3) 0.0238(10) Uani 1 1 d . . . . .
H6 H 0.6735 -0.2675 0.5564 0.029 Uiso 1 1 calc R U . . .
C7 C 0.70594(14) -0.1132(4) 0.5186(3) 0.0216(9) Uani 1 1 d . . . . .
C8 C 0.77483(15) 0.3264(4) 0.3345(3) 0.0222(9) Uani 1 1 d . . . . .
C9 C 0.82182(15) 0.3819(4) 0.3464(3) 0.0232(10) Uani 1 1 d . . . . .
H9 H 0.8206 0.4507 0.3034 0.028 Uiso 1 1 calc R U . . .
C10 C 0.87019(15) 0.3382(4) 0.4200(3) 0.0200(9) Uani 1 1 d . . . . .
C11 C 0.87066(15) 0.2373(4) 0.4817(3) 0.0221(9) Uani 1 1 d . . . . .
H11 H 0.9037 0.2074 0.5340 0.027 Uiso 1 1 calc R U . . .
C12 C 0.82343(15) 0.1797(4) 0.4681(3) 0.0229(10) Uani 1 1 d . . . . .
H12 H 0.8247 0.1088 0.5101 0.027 Uiso 1 1 calc R U . . .
C13 C 0.77424(15) 0.2242(4) 0.3939(3) 0.0205(9) Uani 1 1 d . . . . .
C14 C 0.92109(15) 0.3963(4) 0.4315(3) 0.0222(9) Uani 1 1 d . . . . .
C15 C 0.44650(19) 0.3326(5) 0.3350(4) 0.0406(12) Uani 1 1 d . . . . .
H15 H 0.4495 0.3105 0.3945 0.049 Uiso 1 1 calc R U . . .
C16 C 0.4185(2) 0.5615(5) 0.3523(4) 0.0541(15) Uani 1 1 d . . . . .
H16A H 0.4230 0.5202 0.4111 0.081 Uiso 1 1 calc R U . . .
H16B H 0.3812 0.5898 0.3114 0.081 Uiso 1 1 calc R U . . .
H16C H 0.4417 0.6432 0.3679 0.081 Uiso 1 1 calc R U . . .
C17 C 0.42900(19) 0.5037(5) 0.2155(4) 0.0487(13) Uani 1 1 d . . . . .
H17A H 0.4427 0.4300 0.1919 0.073 Uiso 1 1 calc R U . . .
H17B H 0.4502 0.5886 0.2269 0.073 Uiso 1 1 calc R U . . .
H17C H 0.3916 0.5228 0.1680 0.073 Uiso 1 1 calc R U . . .
Cd1 Cd 0.48582(2) 0.02297(3) 0.34727(2) 0.01977(10) Uani 1 1 d . . . . .
N1 N 0.76004(14) -0.1450(4) 0.5942(3) 0.0319(9) Uani 1 1 d . . . . .
N2 N 0.57279(13) -0.2535(4) 0.4453(2) 0.0272(8) Uani 1 1 d . . . . .
N3 N 0.72503(14) 0.3794(4) 0.2543(3) 0.0349(10) Uani 1 1 d . . . . .
N4 N 0.43256(15) 0.4596(4) 0.3026(3) 0.0346(9) Uani 1 1 d . . . . .
O1 O 0.73607(10) 0.0681(3) 0.45758(19) 0.0248(7) Uani 1 1 d . . . . .
O2 O 0.55098(9) -0.0237(3) 0.31440(18) 0.0240(6) Uani 1 1 d . . . . .
O3 O 0.52609(11) -0.2132(3) 0.4078(2) 0.0358(8) Uani 1 1 d . . . . .
O4 O 0.58617(12) -0.3699(3) 0.4807(2) 0.0421(9) Uani 1 1 d . . . . .
O5 O 0.76769(11) -0.2597(3) 0.6334(2) 0.0416(9) Uani 1 1 d . . . . .
O6 O 0.79526(12) -0.0572(4) 0.6157(2) 0.0508(10) Uani 1 1 d . . . . .
O7 O 0.68459(11) 0.3087(3) 0.2228(2) 0.0412(8) Uani 1 1 d . . . . .
O8 O 0.72618(12) 0.4936(4) 0.2217(3) 0.0570(10) Uani 1 1 d . . . . .
O9 O 0.91730(10) 0.4553(3) 0.3586(2) 0.0334(8) Uani 1 1 d . . . . .
O10 O 0.96299(10) 0.3801(3) 0.5092(2) 0.0311(7) Uani 1 1 d . . . . .
O11 O 0.45605(13) 0.2392(3) 0.2930(2) 0.0384(8) Uani 1 1 d . . . . .

loop_
_atom_site_aniso_label
_atom_site_aniso_U_11
_atom_site_aniso_U_22
_atom_site_aniso_U_33
_atom_site_aniso_U_23
_atom_site_aniso_U_13
_atom_site_aniso_U_12
C1 0.019(2) 0.031(2) 0.023(2) -0.0008(19) 0.012(2) -0.0055(19)
C2 0.0139(19) 0.028(3) 0.023(2) -0.0038(18) 0.0097(17) -0.0043(18)
C3 0.019(2) 0.024(2) 0.022(2) 0.0058(18) 0.0121(18) -0.0011(18)
C4 0.015(2) 0.025(3) 0.022(2) -0.0061(18) 0.0115(19) -0.0036(17)
C5 0.016(2) 0.023(2) 0.020(2) -0.0016(18) 0.0099(19) -0.0056(17)
C6 0.029(2) 0.022(2) 0.023(2) 0.0036(18) 0.015(2) 0.0021(19)
C7 0.014(2) 0.030(3) 0.019(2) 0.0008(18) 0.0072(19) 0.0010(18)
C8 0.015(2) 0.027(2) 0.020(2) -0.0008(18) 0.0056(19) -0.0016(18)
C9 0.025(2) 0.022(2) 0.025(2) 0.0003(18) 0.014(2) -0.0071(18)
C10 0.019(2) 0.024(2) 0.023(2) -0.0094(18) 0.015(2) -0.0055(18)
C11 0.016(2) 0.032(3) 0.018(2) -0.0045(18) 0.0086(19) -0.0019(18)
C12 0.022(2) 0.027(2) 0.021(2) -0.0012(18) 0.012(2) -0.0040(19)
C13 0.018(2) 0.022(2) 0.021(2) -0.0029(18) 0.0104(19) -0.0036(18)
C14 0.020(2) 0.025(2) 0.026(3) -0.0097(19) 0.015(2) -0.0075(18)
C15 0.055(3) 0.039(3) 0.041(3) -0.003(3) 0.034(3) -0.006(3)
C16 0.080(4) 0.032(3) 0.074(4) -0.017(3) 0.057(4) -0.010(3)
C17 0.044(3) 0.049(4) 0.049(3) 0.006(3) 0.020(3) 0.006(3)
Cd1 0.01477(15) 0.02747(17) 0.01983(16) -0.00186(15) 0.01077(12) -0.00344(15)
N1 0.023(2) 0.045(3) 0.025(2) 0.0063(19) 0.0101(18) 0.0019(19)
N2 0.023(2) 0.036(2) 0.023(2) -0.0015(17) 0.0118(18) -0.0071(17)
N3 0.024(2) 0.043(3) 0.038(2) 0.011(2) 0.015(2) -0.0006(19)
N4 0.045(2) 0.026(2) 0.043(2) -0.0033(19) 0.029(2) -0.0010(18)
O1 0.0147(14) 0.0327(17) 0.0262(17) 0.0024(13) 0.0098(13) -0.0062(12)
O2 0.0104(13) 0.0426(17) 0.0178(15) 0.0051(13) 0.0061(12) 0.0009(13)
O3 0.0206(17) 0.0340(19) 0.058(2) 0.0082(15) 0.0233(17) -0.0039(14)
O4 0.0388(19) 0.035(2) 0.050(2) 0.0162(17) 0.0210(17) -0.0046(16)
O5 0.0307(19) 0.043(2) 0.045(2) 0.0188(17) 0.0147(17) 0.0118(16)
O6 0.0191(17) 0.072(3) 0.044(2) 0.0166(18) 0.0034(16) -0.0114(17)
O7 0.0181(17) 0.058(2) 0.035(2) 0.0072(16) 0.0044(15) -0.0102(15)
O8 0.0354(19) 0.057(3) 0.069(3) 0.037(2) 0.0194(19) 0.0029(18)
O9 0.0225(16) 0.049(2) 0.0318(18) 0.0076(15) 0.0163(14) -0.0092(14)
O10 0.0197(16) 0.045(2) 0.0250(18) -0.0098(14) 0.0088(15) -0.0120(14)
O11 0.056(2) 0.0312(18) 0.037(2) 0.0010(15) 0.0304(18) 0.0095(16)

loop_
_atom_type_symbol
_atom_type_description
_atom_type_scat_dispersion_real
_atom_type_scat_dispersion_imag
_atom_type_scat_source
C C 0.0033 0.0016 'International Tables Vol C Tables 4.2.6.8 and 6.1.1.4'
H H 0.0000 0.0000 'International Tables Vol C Tables 4.2.6.8 and 6.1.1.4'
N N 0.0061 0.0033 'International Tables Vol C Tables 4.2.6.8 and 6.1.1.4'
O O 0.0106 0.0060 'International Tables Vol C Tables 4.2.6.8 and 6.1.1.4'
Cd Cd -0.8075 1.2024 'International Tables Vol C Tables 4.2.6.8 and 6.1.1.4'

loop_
_geom_angle_atom_site_label_1
_geom_angle_atom_site_label_2
_geom_angle_atom_site_label_3
_geom_angle
_geom_angle_site_symmetry_1
_geom_angle_site_symmetry_3
_geom_angle_publ_flag
O1 C1 C13 108.4(3) . . ?
O1 C1 H1A 110.0 . . ?
C13 C1 H1A 110.0 . . ?
O1 C1 H1B 110.0 . . ?
C13 C1 H1B 110.0 . . ?
H1A C1 H1B 108.4 . . ?
O1 C2 C3 123.5(4) . . ?
O1 C2 C7 118.2(3) . . ?
C3 C2 C7 118.3(3) . . ?
C2 C3 C4 122.7(4) . . ?
C2 C3 H3 118.7 . . ?
C4 C3 H3 118.7 . . ?
O2 C4 C3 119.1(3) . . ?
O2 C4 C5 124.2(3) . . ?
C3 C4 C5 116.7(3) . . ?
C6 C5 C4 121.1(3) . . ?
C6 C5 N2 117.2(4) . . ?
C4 C5 N2 121.6(3) . . ?
C7 C6 C5 121.0(4) . . ?
C7 C6 H6 119.5 . . ?
C5 C6 H6 119.5 . . ?
C6 C7 C2 120.2(4) . . ?
C6 C7 N1 117.7(4) . . ?
C2 C7 N1 122.2(3) . . ?
C9 C8 C13 122.2(4) . . ?
C9 C8 N3 116.9(4) . . ?
C13 C8 N3 120.9(3) . . ?
C10 C9 C8 120.5(4) . . ?
C10 C9 H9 119.7 . . ?
C8 C9 H9 119.7 . . ?
C9 C10 C11 118.4(3) . . ?
C9 C10 C14 120.4(4) . . ?
C11 C10 C14 121.3(4) . . ?
C10 C11 C12 120.9(4) . . ?
C10 C11 H11 119.5 . . ?
C12 C11 H11 119.5 . . ?
C11 C12 C13 121.0(4) . . ?
C11 C12 H12 119.5 . . ?
C13 C12 H12 119.5 . . ?
C8 C13 C12 117.0(3) . . ?
C8 C13 C1 122.3(3) . . ?
C12 C13 C1 120.7(3) . . ?
O10 C14 O9 125.7(4) . . ?
O10 C14 C10 118.5(4) . . ?
O9 C14 C10 115.7(4) . . ?
O11 C15 N4 124.2(4) . . ?
O11 C15 H15 117.9 . . ?
N4 C15 H15 117.9 . . ?
N4 C16 H16A 109.5 . . ?
N4 C16 H16B 109.5 . . ?
H16A C16 H16B 109.5 . . ?
N4 C16 H16C 109.5 . . ?
H16A C16 H16C 109.5 . . ?
H16B C16 H16C 109.5 . . ?
N4 C17 H17A 109.5 . . ?
N4 C17 H17B 109.5 . . ?
H17A C17 H17B 109.5 . . ?
N4 C17 H17C 109.5 . . ?
H17A C17 H17C 109.5 . . ?
H17B C17 H17C 109.5 . . ?
O9 Cd1 O10 100.95(10) 3_445 7_656 ?
O9 Cd1 O11 96.94(11) 3_445 . ?
O10 Cd1 O11 86.95(11) 7_656 . ?
O9 Cd1 O2 150.26(10) 3_445 . ?
O10 Cd1 O2 97.70(9) 7_656 . ?
O11 Cd1 O2 107.03(10) . . ?
O9 Cd1 O2 96.81(10) 3_445 2_655 ?
O10 Cd1 O2 160.28(10) 7_656 2_655 ?
O11 Cd1 O2 82.45(10) . 2_655 ?
O2 Cd1 O2 69.89(10) . 2_655 ?
O9 Cd1 O3 87.87(10) 3_445 . ?
O10 Cd1 O3 91.95(10) 7_656 . ?
O11 Cd1 O3 175.19(10) . . ?
O2 Cd1 O3 68.46(9) . . ?
O2 Cd1 O3 97.23(10) 2_655 . ?
O6 N1 O5 123.8(4) . . ?
O6 N1 C7 118.9(4) . . ?
O5 N1 C7 117.3(4) . . ?
O4 N2 O3 121.7(3) . . ?
O4 N2 C5 118.3(3) . . ?
O3 N2 C5 120.0(4) . . ?
O8 N3 O7 123.0(4) . . ?
O8 N3 C8 117.7(3) . . ?
O7 N3 C8 119.2(4) . . ?
C15 N4 C17 121.8(4) . . ?
C15 N4 C16 121.4(4) . . ?
C17 N4 C16 116.8(4) . . ?
C2 O1 C1 115.5(3) . . ?
C4 O2 Cd1 123.7(2) . . ?
C4 O2 Cd1 130.5(2) . 2_655 ?
Cd1 O2 Cd1 105.49(10) . 2_655 ?
N2 O3 Cd1 130.8(2) . . ?
C14 O9 Cd1 123.9(2) . 3 ?
C14 O10 Cd1 143.1(3) . 7_656 ?
C15 O11 Cd1 126.9(3) . . ?

loop_
_geom_bond_atom_site_label_1
_geom_bond_atom_site_label_2
_geom_bond_distance
_geom_bond_site_symmetry_2
_geom_bond_publ_flag
C1 O1 1.435(4) . ?
C1 C13 1.507(5) . ?
C1 H1A 0.9900 . ?
C1 H1B 0.9900 . ?
C2 O1 1.347(4) . ?
C2 C3 1.377(5) . ?
C2 C7 1.421(5) . ?
C3 C4 1.409(5) . ?
C3 H3 0.9500 . ?
C4 O2 1.301(4) . ?
C4 C5 1.411(5) . ?
C5 C6 1.381(5) . ?
C5 N2 1.440(5) . ?
C6 C7 1.364(5) . ?
C6 H6 0.9500 . ?
C7 N1 1.457(5) . ?
C8 C9 1.383(5) . ?
C8 C13 1.383(5) . ?
C8 N3 1.464(5) . ?
C9 C10 1.372(5) . ?
C9 H9 0.9500 . ?
C10 C11 1.389(5) . ?
C10 C14 1.500(5) . ?
C11 C12 1.388(5) . ?
C11 H11 0.9500 . ?
C12 C13 1.392(5) . ?
C12 H12 0.9500 . ?
C14 O10 1.244(4) . ?
C14 O9 1.268(5) . ?
C15 O11 1.239(5) . ?
C15 N4 1.309(6) . ?
C15 H15 0.9500 . ?
C16 N4 1.451(5) . ?
C16 H16A 0.9800 . ?
C16 H16B 0.9800 . ?
C16 H16C 0.9800 . ?
C17 N4 1.430(6) . ?
C17 H17A 0.9800 . ?
C17 H17B 0.9800 . ?
C17 H17C 0.9800 . ?
Cd1 O9 2.185(3) 3_445 ?
Cd1 O10 2.239(3) 7_656 ?
Cd1 O11 2.249(3) . ?
Cd1 O2 2.254(2) . ?
Cd1 O2 2.326(3) 2_655 ?
Cd1 O3 2.512(3) . ?
N1 O6 1.231(4) . ?
N1 O5 1.234(4) . ?
N2 O4 1.226(4) . ?
N2 O3 1.235(4) . ?
N3 O8 1.225(4) . ?
N3 O7 1.222(4) . ?
O2 Cd1 2.326(3) 2_655 ?
O9 Cd1 2.185(3) 3 ?
O10 Cd1 2.239(3) 7_656 ?
